data_2204830
loop_
_publ_author_name
'Ai-Yun Fu'
'Da-Qi  Wang'
'Yu, Tao'

_publ_section_title
;
 Tris(ethylenediamine-\k^2^<i>N,N</i>')zinc(II)
 bis(1,2-dicyanoethylenedithiolato-\k^2^<i>S,S</i>')nickelate(II)
;
_journal_issue 12
_journal_name_full 'Acta Crystallographica Section E'
_journal_page_first m1939
_journal_page_last m1940
_journal_paper_doi 10.1107/S1600536804029629
_journal_volume 60
_journal_year 2004
_chemical_formula_iupac '[Zn (C2 H8 N2)3] [Ni (C4 N2 S2)2]'
_chemical_formula_moiety 'C6 H24 N6 Zn 2+, C8 N4 Ni S4 2-'
_chemical_formula_sum 'C14 H24 N10 Ni S4 Zn'
_chemical_formula_weight 584.75
_chemical_name_systematic
;
Tris(ethylenediamine-\k^2^N,N')zinc(II)
bis(1,2-dicyanoethylenedithiolato-\k^2^S,S')nickelate(II)
;
_space_group_IT_number 15
_symmetry_cell_setting monoclinic
_symmetry_space_group_name_Hall '-C 2yc'
_symmetry_space_group_name_H-M 'C 1 2/c 1'
_atom_sites_solution_hydrogens geom
_atom_sites_solution_primary direct
_atom_sites_solution_secondary difmap
_audit_creation_method SHELXL-97
_cell_angle_alpha 90.00
_cell_angle_beta 98.982(3)
_cell_angle_gamma 90.00
_cell_formula_units_Z 4
_cell_length_a 8.7430(10)
_cell_length_b 17.0087(19)
_cell_length_c 16.3138(17)
_cell_measurement_reflns_used 843
_cell_measurement_temperature 295(2)
_cell_measurement_theta_max 18.0
_cell_measurement_theta_min 2.7
_cell_volume 2396.2(5)
_computing_cell_refinement 'SAINT (Bruker, 1997)'
_computing_data_collection 'SMART (Bruker, 1997)'
_computing_data_reduction SAINT
_computing_molecular_graphics 'SHELXTL (Sheldrick, 1997b)'
_computing_publication_material SHELXTL
_computing_structure_refinement 'SHELXL97 (Sheldrick, 1997a)'
_computing_structure_solution 'SHELXS97 (Sheldrick, 1990)'
_diffrn_ambient_temperature 295(2)
_diffrn_measured_fraction_theta_full 0.999
_diffrn_measured_fraction_theta_max 0.999
_diffrn_measurement_device_type 'Bruker SMART CCD area-detector'
_diffrn_measurement_method '\f and \w'
_diffrn_radiation_monochromator graphite
_diffrn_radiation_source 'fine-focus sealed tube'
_diffrn_radiation_type MoK\a
_diffrn_radiation_wavelength 0.71073
_diffrn_reflns_av_R_equivalents 0.071
_diffrn_reflns_av_sigmaI/netI 0.110
_diffrn_reflns_limit_h_max 10
_diffrn_reflns_limit_h_min -9
_diffrn_reflns_limit_k_max 20
_diffrn_reflns_limit_k_min -13
_diffrn_reflns_limit_l_max 17
_diffrn_reflns_limit_l_min -19
_diffrn_reflns_number 6159
_diffrn_reflns_theta_full 25.0
_diffrn_reflns_theta_max 25.0
_diffrn_reflns_theta_min 2.4
_diffrn_standards_decay_% 0
_diffrn_standards_interval_count 0
_diffrn_standards_number 0
_exptl_absorpt_coefficient_mu 2.16
_exptl_absorpt_correction_T_max 0.774
_exptl_absorpt_correction_T_min 0.558
_exptl_absorpt_correction_type multi-scan
_exptl_absorpt_process_details '(SADABS; Bruker, 1997)'
_exptl_crystal_colour red
_exptl_crystal_density_diffrn 1.621
_exptl_crystal_density_method 'not measured'
_exptl_crystal_description block
_exptl_crystal_F_000 1200
_exptl_crystal_size_max 0.30
_exptl_crystal_size_mid 0.23
_exptl_crystal_size_min 0.12
_refine_diff_density_max 0.49
_refine_diff_density_min -0.48
_refine_ls_extinction_method none
_refine_ls_goodness_of_fit_ref 1.00
_refine_ls_hydrogen_treatment constr
_refine_ls_matrix_type full
_refine_ls_number_parameters 136
_refine_ls_number_reflns 2120
_refine_ls_number_restraints 0
_refine_ls_restrained_S_all 1.00
_refine_ls_R_factor_all 0.114
_refine_ls_R_factor_gt 0.049
_refine_ls_shift/su_max 0.000
_refine_ls_shift/su_mean 0.000
_refine_ls_structure_factor_coef Fsqd
_refine_ls_weighting_details 'calc w = 1/[\s^2^(Fo^2^)+(0.0064P)^2^] where P = (Fo^2^+2Fc^2^)/3'
_refine_ls_weighting_scheme calc
_refine_ls_wR_factor_gt 0.064
_refine_ls_wR_factor_ref 0.070
_reflns_number_gt 1039
_reflns_number_total 2120
_reflns_threshold_expression I>2\s(I)'
_cod_data_source_file ya6227.cif
_cod_data_source_block I
_cod_original_sg_symbol_H-M 'C 2/c'
_cod_database_code 2204830
_cod_database_fobs_code 2204830

loop_
_symmetry_equiv_pos_as_xyz
'x, y, z'
'-x, y, -z+1/2'
'x+1/2, y+1/2, z'
'-x+1/2, y+1/2, -z+1/2'
'-x, -y, -z'
'x, -y, z-1/2'
'-x+1/2, -y+1/2, -z'
'x+1/2, -y+1/2, z-1/2'

loop_
_atom_site_label
_atom_site_fract_x
_atom_site_fract_y
_atom_site_fract_z
_atom_site_U_iso_or_equiv
_atom_site_adp_type
_atom_site_calc_flag
_atom_site_refinement_flags
_atom_site_occupancy
_atom_site_type_symbol
Ni1 0.7500 0.7500 0.5000 0.0576(4) Uani d S 1 Ni
Zn1 0.0000 0.22079(5) 0.7500 0.0548(3) Uani d S 1 Zn
N1 0.7019(7) 0.4283(3) 0.4520(3) 0.090(2) Uani d . 1 N
N2 1.0222(7) 0.4830(3) 0.6567(3) 0.091(2) Uani d . 1 N
N3 0.1813(6) 0.3094(3) 0.7627(3) 0.0890(18) Uani d . 1 N
H3A 0.2566 0.2949 0.7340 0.107 Uiso calc R 1 H
H3B 0.1422 0.3556 0.7423 0.107 Uiso calc R 1 H
N4 0.0397(6) 0.2323(3) 0.8810(2) 0.0727(16) Uani d . 1 N
H4A -0.0511 0.2378 0.8998 0.087 Uiso calc R 1 H
H4B 0.0867 0.1888 0.9041 0.087 Uiso calc R 1 H
N5 0.1599(6) 0.1226(3) 0.7526(3) 0.0779(16) Uani d . 1 N
H5A 0.2246 0.1307 0.7155 0.093 Uiso calc R 1 H
H5B 0.2169 0.1185 0.8033 0.093 Uiso calc R 1 H
S1 0.6627(2) 0.64257(9) 0.43791(9) 0.0709(6) Uani d . 1 S
S2 0.89858(19) 0.68561(8) 0.59631(9) 0.0672(5) Uani d . 1 S
C1 0.7322(7) 0.4905(4) 0.4740(3) 0.0616(19) Uani d . 1 C
C2 0.7618(7) 0.5701(3) 0.4980(3) 0.0593(18) Uani d . 1 C
C3 0.8637(7) 0.5880(3) 0.5668(4) 0.0555(17) Uani d . 1 C
C4 0.9492(8) 0.5290(4) 0.6171(4) 0.066(2) Uani d . 1 C
C5 0.2450(8) 0.3180(4) 0.8512(5) 0.117(3) Uani d . 1 C
H5C 0.3351 0.2843 0.8645 0.140 Uiso calc R 1 H
H5D 0.2779 0.3719 0.8622 0.140 Uiso calc R 1 H
C6 0.1323(9) 0.2974(5) 0.9030(4) 0.114(3) Uani d . 1 C
H6A 0.1868 0.2889 0.9588 0.137 Uiso calc R 1 H
H6B 0.0648 0.3423 0.9052 0.137 Uiso calc R 1 H
C7 0.0717(6) 0.0501(3) 0.7322(5) 0.098(3) Uani d . 1 C
H7A 0.0472 0.0449 0.6723 0.118 Uiso calc R 1 H
H7B 0.1345 0.0053 0.7532 0.118 Uiso calc R 1 H

loop_
_atom_site_aniso_label
_atom_site_aniso_U_11
_atom_site_aniso_U_22
_atom_site_aniso_U_33
_atom_site_aniso_U_12
_atom_site_aniso_U_13
_atom_site_aniso_U_23
Ni1 0.0620(9) 0.0502(7) 0.0632(7) -0.0074(6) 0.0185(6) -0.0088(6)
Zn1 0.0626(8) 0.0494(7) 0.0518(7) 0.000 0.0064(5) 0.000
N1 0.132(6) 0.054(4) 0.073(4) -0.012(4) -0.016(3) -0.001(3)
N2 0.125(6) 0.077(5) 0.066(4) 0.000(4) -0.003(4) -0.003(3)
N3 0.086(5) 0.082(4) 0.096(4) -0.030(3) 0.006(3) 0.012(3)
N4 0.085(4) 0.070(4) 0.060(3) 0.007(3) 0.004(3) -0.005(3)
N5 0.084(4) 0.082(4) 0.066(3) 0.012(3) 0.007(3) 0.001(3)
S1 0.0791(14) 0.0528(11) 0.0772(12) -0.0034(9) 0.0008(10) -0.0053(9)
S2 0.0772(14) 0.0513(10) 0.0725(11) -0.0094(9) 0.0102(10) -0.0092(9)
C1 0.073(5) 0.055(5) 0.053(4) -0.007(4) -0.001(3) 0.006(4)
C2 0.084(5) 0.044(4) 0.050(4) -0.015(4) 0.012(4) -0.008(3)
C3 0.061(5) 0.051(4) 0.059(4) 0.000(3) 0.022(3) -0.003(4)
C4 0.087(6) 0.048(5) 0.057(5) -0.012(4) -0.002(4) -0.007(4)
C5 0.035(5) 0.144(7) 0.162(8) -0.017(5) -0.011(5) -0.088(6)
C6 0.080 0.134(7) 0.117(6) -0.025(6) -0.020(6) -0.025(6)
C7 0.080 0.071(4) 0.127(7) 0.022(4) -0.033(6) -0.017(5)

loop_
_atom_type_symbol
_atom_type_description
_atom_type_scat_dispersion_real
_atom_type_scat_dispersion_imag
_atom_type_scat_source
C C 0.0033 0.0016 'International Tables Vol C Tables 4.2.6.8 and 6.1.1.4'
H H 0.0000 0.0000 'International Tables Vol C Tables 4.2.6.8 and 6.1.1.4'
N N 0.0061 0.0033 'International Tables Vol C Tables 4.2.6.8 and 6.1.1.4'
S S 0.1246 0.1234 'International Tables Vol C Tables 4.2.6.8 and 6.1.1.4'
Ni Ni 0.3393 1.1124 'International Tables Vol C Tables 4.2.6.8 and 6.1.1.4'
Zn Zn 0.2839 1.4301 'International Tables Vol C Tables 4.2.6.8 and 6.1.1.4'

loop_
_geom_angle_atom_site_label_1
_geom_angle_atom_site_label_2
_geom_angle_atom_site_label_3
_geom_angle_site_symmetry_1
_geom_angle_site_symmetry_3
_geom_angle
S1 Ni1 S1 7_666 . 180.0000(10)
S1 Ni1 S2 7_666 . 87.70(6)
S1 Ni1 S2 . . 92.30(5)
S1 Ni1 S2 7_666 7_666 92.30(5)
S1 Ni1 S2 . 7_666 87.70(6)
S2 Ni1 S2 . 7_666 180.0000(10)
S1 Ni1 N4 7_666 6_665 87.32(8)
S1 Ni1 N4 . 6_665 92.68(8)
S2 Ni1 N4 . 6_665 92.43(8)
S2 Ni1 N4 7_666 6_665 87.57(8)
N4 Zn1 N4 . 2_556 169.4(2)
N4 Zn1 N3 . . 80.66(17)
N4 Zn1 N3 2_556 . 91.97(17)
N4 Zn1 N3 . 2_556 91.97(17)
N4 Zn1 N3 2_556 2_556 80.66(17)
N3 Zn1 N3 . 2_556 92.2(3)
N4 Zn1 N5 . 2_556 95.38(18)
N4 Zn1 N5 2_556 2_556 92.74(16)
N3 Zn1 N5 . 2_556 172.59(18)
N3 Zn1 N5 2_556 2_556 94.23(18)
N4 Zn1 N5 . . 92.74(16)
N4 Zn1 N5 2_556 . 95.38(18)
N3 Zn1 N5 . . 94.23(18)
N3 Zn1 N5 2_556 . 172.59(18)
N5 Zn1 N5 2_556 . 79.6(3)
C5 N3 Zn1 . . 108.7(4)
C5 N3 H3A . . 109.9
Zn1 N3 H3A . . 109.9
C5 N3 H3B . . 109.9
Zn1 N3 H3B . . 109.9
H3A N3 H3B . . 108.3
C6 N4 Zn1 . . 109.4(4)
C6 N4 H4A . . 109.8
Zn1 N4 H4A . . 109.8
C6 N4 H4B . . 109.8
Zn1 N4 H4B . . 109.8
H4A N4 H4B . . 108.2
C7 N5 Zn1 . . 109.2(4)
C7 N5 H5A . . 109.8
Zn1 N5 H5A . . 109.8
C7 N5 H5B . . 109.8
Zn1 N5 H5B . . 109.8
H5A N5 H5B . . 108.3
C2 S1 Ni1 . . 103.2(2)
C3 S2 Ni1 . . 102.8(2)
N1 C1 C2 . . 176.4(7)
C3 C2 C1 . . 120.7(5)
C3 C2 S1 . . 121.2(5)
C1 C2 S1 . . 118.0(4)
C2 C3 C4 . . 122.3(5)
C2 C3 S2 . . 120.5(5)
C4 C3 S2 . . 117.1(4)
N2 C4 C3 . . 177.6(8)
C6 C5 N3 . . 111.3(6)
C6 C5 H5C . . 109.4
N3 C5 H5C . . 109.4
C6 C5 H5D . . 109.4
N3 C5 H5D . . 109.4
H5C C5 H5D . . 108.0
N4 C6 C5 . . 117.9(7)
N4 C6 H6A . . 107.8
C5 C6 H6A . . 107.8
N4 C6 H6B . . 107.8
C5 C6 H6B . . 107.8
H6A C6 H6B . . 107.2
C7 C7 N5 2_556 . 111.3(5)
C7 C7 H7A 2_556 . 109.4
N5 C7 H7A . . 109.4
C7 C7 H7B 2_556 . 109.4
N5 C7 H7B . . 109.4
H7A C7 H7B . . 108.0

loop_
_geom_bond_atom_site_label_1
_geom_bond_atom_site_label_2
_geom_bond_site_symmetry_2
_geom_bond_distance
Ni1 S1 7_666 2.1693(14)
Ni1 S1 . 2.1693(14)
Ni1 S2 . 2.1722(15)
Ni1 S2 7_666 2.1722(14)
Ni1 N4 6_665 3.437(5)
Zn1 N4 . 2.120(4)
Zn1 N4 2_556 2.120(4)
Zn1 N3 . 2.174(4)
Zn1 N3 2_556 2.174(4)
Zn1 N5 2_556 2.174(4)
Zn1 N5 . 2.174(4)
N1 C1 . 1.136(6)
N2 C4 . 1.144(6)
N3 C5 . 1.471(6)
N3 H3A . 0.9000
N3 H3B . 0.9000
N4 C6 . 1.385(7)
N4 H4A . 0.9000
N4 H4B . 0.9000
N5 C7 . 1.465(6)
N5 H5A . 0.9000
N5 H5B . 0.9000
S1 C2 . 1.722(6)
S2 C3 . 1.742(5)
C1 C2 . 1.422(7)
C2 C3 . 1.354(6)
C3 C4 . 1.431(7)
C5 C6 . 1.439(9)
C5 H5C . 0.9700
C5 H5D . 0.9700
C6 H6A . 0.9700
C6 H6B . 0.9700
C7 C7 2_556 1.463(12)
C7 H7A . 0.9700
C7 H7B . 0.9700

loop_
_geom_hbond_atom_site_label_D
_geom_hbond_atom_site_label_H
_geom_hbond_atom_site_label_A
_geom_hbond_site_symmetry_A
_geom_hbond_distance_DH
_geom_hbond_distance_HA
_geom_hbond_distance_DA
_geom_hbond_angle_DHA
N3 H3B N2 1_455 0.90 2.70 3.590(7) 171
N4 H4B N1 8_456 0.90 2.31 3.208(6) 175
N5 H5A S2 3_445 0.90 2.81 3.696(5) 169
N5 H5B N1 8_456 0.90 2.57 3.331(6) 142

loop_
_geom_torsion_atom_site_label_1
_geom_torsion_atom_site_label_2
_geom_torsion_atom_site_label_3
_geom_torsion_atom_site_label_4
_geom_torsion_site_symmetry_3
_geom_torsion_site_symmetry_4
_geom_torsion
N3 C5 C6 N4 . . 41.1(10)
N5 C7 C7 N5 2_556 2_556 50.8(10)
